data_7041353
loop_
_publ_author_name
'Hanf, S.'
'Garc\'ia-Rodr\'iguez, R'
'Feldmann, S.'
'Bond, A. D.'
'Hey-Hawkins, E'
'Wright, D. S.'

_publ_section_title
;
 Multidentate 2-pyridyl-phosphine ligands - towards ligand tuning and
 chirality.
;
_journal_issue 3
_journal_name_full 'Dalton transactions (Cambridge, England : 2003)'
_journal_page_first 814
_journal_page_last 824
_journal_paper_doi 10.1039/c6dt04390a
_journal_volume 46
_journal_year 2017
_chemical_formula_moiety 'C78 H64 Cu4 N6 O12 P6 2+, 2(F6 P -), 4(C4 H8 O)'
_chemical_formula_sum 'C94 H96 Cu4 F12 N6 O16 P8'
_chemical_formula_weight 2295.68
_space_group_crystal_system monoclinic
_space_group_IT_number 14
_space_group_name_Hall '-P 2yn'
_space_group_name_H-M_alt 'P 1 21/n 1'
_symmetry_space_group_name_Hall '-P 2yn'
_symmetry_space_group_name_H-M 'P 1 21/n 1'
_atom_sites_solution_hydrogens geom
_audit_creation_method SHELXL-2014/7
_audit_update_record
;
2016-09-22 deposited with the CCDC.
2016-12-07 downloaded from the CCDC.
;
_cell_angle_alpha 90
_cell_angle_beta 91.5450(18)
_cell_angle_gamma 90
_cell_formula_units_Z 2
_cell_length_a 13.4157(4)
_cell_length_b 18.3267(6)
_cell_length_c 20.2257(6)
_cell_measurement_reflns_used 9806
_cell_measurement_temperature 180(2)
_cell_measurement_theta_max 66.7
_cell_measurement_theta_min 3.25
_cell_volume 4971.0(3)
_computing_cell_refinement 'SAINT (Bruker, 2014)'
_computing_data_collection 'APEX2 (Bruker, 2014)'
_computing_data_reduction SAINT
_computing_molecular_graphics 'Mercury (Macrae et al., 2008)'
_computing_publication_material SHELXL
_computing_structure_refinement 'SHELXL (Sheldrick, 2015)'
_computing_structure_solution 'SHELXT (Sheldrick, 2015)'
_diffrn_ambient_temperature 180(2)
_diffrn_measured_fraction_theta_full 0.988
_diffrn_measured_fraction_theta_max 0.988
_diffrn_measurement_device_type 'Bruker D8-QUEST PHOTON-100'
_diffrn_measurement_method '\w and \f-scans'
_diffrn_radiation_type CuK\a
_diffrn_radiation_wavelength 1.5418
_diffrn_reflns_av_R_equivalents 0.0665
_diffrn_reflns_av_unetI/netI 0.0423
_diffrn_reflns_Laue_measured_fraction_full 0.988
_diffrn_reflns_Laue_measured_fraction_max 0.988
_diffrn_reflns_limit_h_max 15
_diffrn_reflns_limit_h_min -15
_diffrn_reflns_limit_k_max 21
_diffrn_reflns_limit_k_min -21
_diffrn_reflns_limit_l_max 24
_diffrn_reflns_limit_l_min -24
_diffrn_reflns_number 52568
_diffrn_reflns_point_group_measured_fraction_full 0.988
_diffrn_reflns_point_group_measured_fraction_max 0.988
_diffrn_reflns_theta_full 66.837
_diffrn_reflns_theta_max 66.837
_diffrn_reflns_theta_min 3.255
_diffrn_source 'Incoatec I\mS Cu microsource'
_exptl_absorpt_coefficient_mu 2.950
_exptl_absorpt_correction_T_max 0.7528
_exptl_absorpt_correction_T_min 0.5735
_exptl_absorpt_correction_type multi-scan
_exptl_absorpt_process_details 'SADABS (Bruker, 2014)'
_exptl_crystal_colour colourless
_exptl_crystal_density_diffrn 1.534
_exptl_crystal_description block
_exptl_crystal_F_000 2348
_exptl_crystal_size_max 0.360
_exptl_crystal_size_mid 0.150
_exptl_crystal_size_min 0.070
_refine_diff_density_max 0.664
_refine_diff_density_min -0.468
_refine_diff_density_rms 0.096
_refine_ls_extinction_method none
_refine_ls_goodness_of_fit_ref 1.063
_refine_ls_hydrogen_treatment constr
_refine_ls_matrix_type full
_refine_ls_number_parameters 687
_refine_ls_number_reflns 8723
_refine_ls_number_restraints 154
_refine_ls_restrained_S_all 1.085
_refine_ls_R_factor_all 0.1046
_refine_ls_R_factor_gt 0.0736
_refine_ls_shift/su_max 0.002
_refine_ls_shift/su_mean 0.000
_refine_ls_structure_factor_coef Fsqd
_refine_ls_weighting_details 'w=1/[\s^2^(Fo^2^)+(0.0412P)^2^+29.5434P] where P=(Fo^2^+2Fc^2^)/3'
_refine_ls_weighting_scheme calc
_refine_ls_wR_factor_gt 0.1590
_refine_ls_wR_factor_ref 0.1786
_reflns_Friedel_coverage 0.000
_reflns_number_gt 6396
_reflns_number_total 8723
_reflns_threshold_expression 'I > 2\s(I)'
_cod_data_source_file c6dt04390a2.cif
_cod_data_source_block 14
_cod_depositor_comments 'Adding full bibliography for 7041350--7041357.cif.'
_cod_database_code 7041353
_cambridge_user_name 'Schirin Hanf'
_cambridge_user_crsid sh811
_cambridge_supervisor_name 'Dominic Wright'
_cambridge_supervisor_crsid dsw1000
_cambridge_crystallographer_name 'Andrew Bond'
_cambridge_crystallographer_crsid adb29
_cambridge_sample_id SH222
_cambridge_data_id DW_B2_0167
_shelx_space_group_comment
;
The symmetry employed for this shelxl refinement is uniquely defined
by the following loop, which should always be used as a source of
symmetry information in preference to the above space-group names.
They are only intended as comments.
;
_shelx_estimated_absorpt_t_min 0.417
_shelx_estimated_absorpt_t_max 0.820

loop_
_space_group_symop_operation_xyz
'x, y, z'
'-x+1/2, y+1/2, -z+1/2'
'-x, -y, -z'
'x-1/2, -y-1/2, z-1/2'

loop_
_atom_site_label
_atom_site_type_symbol
_atom_site_fract_x
_atom_site_fract_y
_atom_site_fract_z
_atom_site_U_iso_or_equiv
_atom_site_adp_type
_atom_site_occupancy
_atom_site_site_symmetry_order
_atom_site_calc_flag
_atom_site_refinement_flags_posn
_atom_site_refinement_flags_adp
_atom_site_refinement_flags_occupancy
_atom_site_disorder_assembly
_atom_site_disorder_group
Cu1 Cu 0.35414(6) 0.68975(4) 0.49651(4) 0.0369(2) Uani 1 1 d . . . . .
Cu2 Cu 0.55147(6) 0.40728(4) 0.40944(4) 0.0384(2) Uani 1 1 d . . . . .
P1 P 0.52762(11) 0.68865(8) 0.61956(7) 0.0380(3) Uani 1 1 d . . . . .
P2 P 0.76404(11) 0.31594(8) 0.43413(8) 0.0395(4) Uani 1 1 d . . . . .
P3 P 0.40897(11) 0.54864(8) 0.42670(7) 0.0375(3) Uani 1 1 d . . . . .
O1 O 0.5005(3) 0.7217(2) 0.6908(2) 0.0520(11) Uani 1 1 d . . . . .
O2 O 0.6483(3) 0.6847(2) 0.6309(2) 0.0464(10) Uani 1 1 d . . . . .
O3 O 0.8796(3) 0.3105(3) 0.4590(2) 0.0508(11) Uani 1 1 d . . . . .
O4 O 0.7642(3) 0.2536(2) 0.3777(2) 0.0508(11) Uani 1 1 d . . . . .
O5 O 0.4416(3) 0.5917(2) 0.48589(19) 0.0437(10) Uani 1 1 d . . . . .
O6 O 0.4829(3) 0.5054(2) 0.3910(2) 0.0475(10) Uani 1 1 d . . . . .
N1 N 0.4588(3) 0.7704(3) 0.5166(2) 0.0374(11) Uani 1 1 d . . . . .
N2 N 0.6886(4) 0.4359(3) 0.3738(2) 0.0417(12) Uani 1 1 d . . . . .
N3 N 0.3268(3) 0.6793(2) 0.3963(2) 0.0338(10) Uani 1 1 d . . . . .
C1 C 0.5180(4) 0.7724(3) 0.5711(3) 0.0359(12) Uani 1 1 d . . . . .
C2 C 0.5727(5) 0.8341(4) 0.5876(3) 0.0522(17) Uani 1 1 d . . . . .
H2 H 0.6131 0.8348 0.6270 0.063 Uiso 1 1 calc R U . . .
C3 C 0.5688(5) 0.8945(4) 0.5474(4) 0.0559(18) Uani 1 1 d . . . . .
H3 H 0.6059 0.9372 0.5585 0.067 Uiso 1 1 calc R U . . .
C4 C 0.5107(5) 0.8919(3) 0.4912(3) 0.0505(16) Uani 1 1 d . . . . .
H4 H 0.5074 0.9324 0.4619 0.061 Uiso 1 1 calc R U . . .
C5 C 0.4568(5) 0.8294(3) 0.4776(3) 0.0454(15) Uani 1 1 d . . . . .
H5 H 0.4161 0.8281 0.4384 0.055 Uiso 1 1 calc R U . . .
C6 C 0.4771(6) 0.6694(4) 0.7401(3) 0.0579(19) Uani 1 1 d . . . . .
C7 C 0.5503(7) 0.6255(4) 0.7669(4) 0.073(2) Uani 1 1 d . . . . .
H7 H 0.6166 0.6285 0.7518 0.087 Uiso 1 1 calc R U . . .
C8 C 0.5264(9) 0.5769(6) 0.8160(5) 0.101(3) Uani 1 1 d . . . . .
H8 H 0.5765 0.5460 0.8348 0.122 Uiso 1 1 calc R U . . .
C9 C 0.4310(10) 0.5730(6) 0.8378(5) 0.107(4) Uani 1 1 d . . . . .
H9 H 0.4155 0.5399 0.8722 0.128 Uiso 1 1 calc R U . . .
C10 C 0.3584(8) 0.6157(6) 0.8108(5) 0.095(3) Uani 1 1 d . . . . .
H10 H 0.2920 0.6115 0.8254 0.114 Uiso 1 1 calc R U . . .
C11 C 0.3809(7) 0.6661(5) 0.7613(4) 0.075(2) Uani 1 1 d . . . . .
H11 H 0.3307 0.6971 0.7428 0.089 Uiso 1 1 calc R U . . .
C12 C 0.7104(5) 0.6521(3) 0.5837(3) 0.0470(15) Uani 1 1 d . . . . .
C13 C 0.6850(5) 0.6474(4) 0.5176(3) 0.0517(16) Uani 1 1 d . . . . .
H13 H 0.6224 0.6656 0.5018 0.062 Uiso 1 1 calc R U . . .
C14 C 0.7502(6) 0.6163(4) 0.4742(4) 0.0631(19) Uani 1 1 d . . . . .
H14 H 0.7317 0.6118 0.4287 0.076 Uiso 1 1 calc R U . . .
C15 C 0.8401(6) 0.5921(4) 0.4962(5) 0.073(2) Uani 1 1 d . . . . .
H15 H 0.8851 0.5711 0.4661 0.088 Uiso 1 1 calc R U . . .
C16 C 0.8672(6) 0.5979(5) 0.5626(5) 0.077(2) Uani 1 1 d . . . . .
H16 H 0.9311 0.5817 0.5777 0.092 Uiso 1 1 calc R U . . .
C17 C 0.8020(5) 0.6268(4) 0.6065(4) 0.0621(19) Uani 1 1 d . . . . .
H17 H 0.8198 0.6295 0.6522 0.074 Uiso 1 1 calc R U . . .
C18 C 0.7712(4) 0.3945(3) 0.3792(3) 0.0403(13) Uani 1 1 d . . . . .
C19 C 0.8578(5) 0.4118(4) 0.3465(3) 0.0523(16) Uani 1 1 d . . . . .
H19 H 0.9151 0.3816 0.3508 0.063 Uiso 1 1 calc R U . . .
C20 C 0.8591(6) 0.4731(4) 0.3081(4) 0.063(2) Uani 1 1 d . . . . .
H20 H 0.9172 0.4860 0.2849 0.076 Uiso 1 1 calc R U . . .
C21 C 0.7754(6) 0.5158(4) 0.3035(4) 0.067(2) Uani 1 1 d . . . . .
H21 H 0.7753 0.5591 0.2777 0.080 Uiso 1 1 calc R U . . .
C22 C 0.6913(5) 0.4954(3) 0.3367(3) 0.0510(16) Uani 1 1 d . . . . .
H22 H 0.6333 0.5250 0.3328 0.061 Uiso 1 1 calc R U . . .
C23 C 0.7452(5) 0.1797(3) 0.3943(4) 0.0581(19) Uani 1 1 d . . . . .
C24 C 0.6821(6) 0.1410(4) 0.3534(4) 0.074(2) Uani 1 1 d . . . . .
H24 H 0.6517 0.1635 0.3156 0.089 Uiso 1 1 calc R U . . .
C25 C 0.6632(9) 0.0689(5) 0.3679(6) 0.097(4) Uani 1 1 d . . . . .
H25 H 0.6190 0.0418 0.3397 0.117 Uiso 1 1 calc R U . . .
C26 C 0.7061(9) 0.0358(5) 0.4210(7) 0.103(4) Uani 1 1 d . . . . .
H26 H 0.6943 -0.0145 0.4291 0.123 Uiso 1 1 calc R U . . .
C27 C 0.7671(8) 0.0754(5) 0.4636(6) 0.103(3) Uani 1 1 d . . . . .
H27 H 0.7955 0.0531 0.5021 0.123 Uiso 1 1 calc R U . . .
C28 C 0.7868(7) 0.1476(4) 0.4500(5) 0.085(3) Uani 1 1 d . . . . .
H28 H 0.8290 0.1751 0.4790 0.102 Uiso 1 1 calc R U . . .
C29 C 0.9089(5) 0.3279(4) 0.5240(3) 0.0509(16) Uani 1 1 d . . . . .
C30 C 0.9659(5) 0.2771(5) 0.5588(4) 0.068(2) Uani 1 1 d . . . . .
H30 H 0.9827 0.2318 0.5391 0.081 Uiso 1 1 calc R U . . .
C31 C 0.9973(6) 0.2930(6) 0.6213(5) 0.083(3) Uani 1 1 d . . . . .
H31 H 1.0370 0.2587 0.6455 0.099 Uiso 1 1 calc R U . . .
C32 C 0.9725(7) 0.3581(7) 0.6501(5) 0.089(3) Uani 1 1 d . . . . .
H32 H 0.9939 0.3683 0.6943 0.107 Uiso 1 1 calc R U . . .
C33 C 0.9170(6) 0.4083(5) 0.6153(4) 0.071(2) Uani 1 1 d . . . . .
H33 H 0.9003 0.4534 0.6353 0.086 Uiso 1 1 calc R U . . .
C34 C 0.8852(5) 0.3938(4) 0.5516(4) 0.0537(17) Uani 1 1 d . . . . .
H34 H 0.8474 0.4288 0.5271 0.064 Uiso 1 1 calc R U . . .
C35 C 0.3514(4) 0.6135(3) 0.3696(3) 0.0366(13) Uani 1 1 d . . . . .
C36 C 0.3304(5) 0.5969(3) 0.3046(3) 0.0447(15) Uani 1 1 d . . . . .
H36 H 0.3490 0.5508 0.2872 0.054 Uiso 1 1 calc R U . . .
C37 C 0.2820(5) 0.6473(4) 0.2645(3) 0.0529(17) Uani 1 1 d . . . . .
H37 H 0.2666 0.6367 0.2194 0.063 Uiso 1 1 calc R U . . .
C38 C 0.2566(5) 0.7133(4) 0.2915(3) 0.0497(16) Uani 1 1 d . . . . .
H38 H 0.2230 0.7491 0.2652 0.060 Uiso 1 1 calc R U . . .
C39 C 0.2799(4) 0.7275(3) 0.3568(3) 0.0440(14) Uani 1 1 d . . . . .
H39 H 0.2620 0.7734 0.3746 0.053 Uiso 1 1 calc R U . . .
P4 P 0.36353(15) 0.95587(10) 0.30395(9) 0.0578(5) Uani 0.559(14) 1 d D . P A 1
F1 F 0.4727(8) 0.9518(16) 0.3345(8) 0.093(5) Uani 0.559(14) 1 d D U P A 1
F2 F 0.2550(7) 0.9570(13) 0.2748(8) 0.105(6) Uani 0.559(14) 1 d D U P A 1
F3 F 0.3573(10) 0.8711(4) 0.3007(7) 0.096(4) Uani 0.559(14) 1 d D U P A 1
F4 F 0.3791(14) 1.0396(4) 0.3082(9) 0.128(6) Uani 0.559(14) 1 d D U P A 1
F5 F 0.3269(10) 0.9520(9) 0.3763(4) 0.118(5) Uani 0.559(14) 1 d D U P A 1
F6 F 0.4116(10) 0.9558(9) 0.2351(4) 0.111(5) Uani 0.559(14) 1 d D U P A 1
P4A P 0.36353(15) 0.95587(10) 0.30395(9) 0.0578(5) Uani 0.441(14) 1 d D . P A 2
F1A F 0.4501(14) 0.9539(19) 0.3566(10) 0.105(8) Uani 0.441(14) 1 d D U P A 2
F2A F 0.2805(12) 0.9618(14) 0.2481(8) 0.093(6) Uani 0.441(14) 1 d D U P A 2
F3A F 0.3119(16) 0.8938(12) 0.3407(14) 0.167(9) Uani 0.441(14) 1 d D U P A 2
F4A F 0.4073(12) 1.0233(8) 0.2679(11) 0.113(7) Uani 0.441(14) 1 d D U P A 2
F5A F 0.3004(9) 1.0134(8) 0.3430(6) 0.087(5) Uani 0.441(14) 1 d D U P A 2
F6A F 0.4246(12) 0.9064(11) 0.2573(9) 0.123(7) Uani 0.441(14) 1 d D U P A 2
O1S O 0.6714(7) 0.6767(5) 0.3080(5) 0.149(3) Uani 1 1 d D U . . .
C2S C 0.5920(9) 0.6670(6) 0.2607(6) 0.129(4) Uani 1 1 d D U . . .
H1S H 0.5432 0.6312 0.2770 0.155 Uiso 1 1 calc R U . . .
H2S H 0.6180 0.6490 0.2184 0.155 Uiso 1 1 calc R U . . .
C3S C 0.5439(10) 0.7400(6) 0.2513(7) 0.146(5) Uani 1 1 d D U . . .
H3S H 0.5579 0.7602 0.2071 0.175 Uiso 1 1 calc R U . . .
H4S H 0.4708 0.7367 0.2562 0.175 Uiso 1 1 calc R U . . .
C4S C 0.5902(12) 0.7861(8) 0.3048(7) 0.170(6) Uani 1 1 d D U . . .
H5S H 0.6372 0.8217 0.2860 0.203 Uiso 1 1 calc R U . . .
H6S H 0.5382 0.8133 0.3285 0.203 Uiso 1 1 calc R U . . .
C5S C 0.6439(13) 0.7351(7) 0.3506(6) 0.166(6) Uani 1 1 d D U . . .
H7S H 0.7034 0.7586 0.3713 0.199 Uiso 1 1 calc R U . . .
H8S H 0.5998 0.7177 0.3858 0.199 Uiso 1 1 calc R U . . .
O1T O 0.3709(13) 0.6133(9) 0.0025(8) 0.258(7) Uani 1 1 d D U . . .
C2T C 0.3329(13) 0.6806(10) 0.0248(9) 0.189(7) Uani 1 1 d D U . . .
H1T H 0.2599 0.6781 0.0306 0.227 Uiso 1 1 calc R U . . .
H2T H 0.3481 0.7208 -0.0061 0.227 Uiso 1 1 calc R U . . .
C3T C 0.3875(12) 0.6895(8) 0.0892(8) 0.165(6) Uani 1 1 d D U . . .
H3T H 0.3393 0.7020 0.1237 0.198 Uiso 1 1 calc R U . . .
H4T H 0.4349 0.7307 0.0859 0.198 Uiso 1 1 calc R U . . .
C4T C 0.4439(12) 0.6223(8) 0.1100(7) 0.163(6) Uani 1 1 d D U . . .
H5T H 0.5145 0.6334 0.1214 0.195 Uiso 1 1 calc R U . . .
H6T H 0.4129 0.5980 0.1481 0.195 Uiso 1 1 calc R U . . .
C5T C 0.4343(13) 0.5776(9) 0.0492(8) 0.174(6) Uani 1 1 d D U . . .
H7T H 0.5009 0.5702 0.0303 0.208 Uiso 1 1 calc R U . . .
H8T H 0.4065 0.5292 0.0600 0.208 Uiso 1 1 calc R U . . .

loop_
_atom_site_aniso_label
_atom_site_aniso_U_11
_atom_site_aniso_U_22
_atom_site_aniso_U_33
_atom_site_aniso_U_23
_atom_site_aniso_U_13
_atom_site_aniso_U_12
Cu1 0.0383(5) 0.0329(4) 0.0394(5) -0.0029(4) -0.0013(4) 0.0023(4)
Cu2 0.0398(5) 0.0344(4) 0.0409(5) -0.0033(4) -0.0009(4) 0.0044(4)
P1 0.0400(8) 0.0405(8) 0.0334(8) -0.0032(6) -0.0017(6) -0.0015(6)
P2 0.0362(8) 0.0366(8) 0.0457(9) -0.0040(7) 0.0019(6) 0.0039(6)
P3 0.0422(8) 0.0320(7) 0.0384(8) -0.0004(6) -0.0004(6) 0.0065(6)
O1 0.071(3) 0.046(2) 0.040(2) -0.004(2) 0.007(2) -0.010(2)
O2 0.039(2) 0.056(3) 0.044(2) 0.002(2) -0.0075(18) -0.004(2)
O3 0.034(2) 0.065(3) 0.054(3) -0.002(2) 0.0033(19) 0.011(2)
O4 0.059(3) 0.040(2) 0.054(3) -0.008(2) 0.014(2) 0.002(2)
O5 0.052(3) 0.038(2) 0.040(2) -0.0009(18) -0.0059(19) 0.0148(19)
O6 0.057(3) 0.045(2) 0.041(2) -0.0029(19) 0.002(2) 0.013(2)
N1 0.041(3) 0.039(3) 0.033(3) -0.001(2) -0.003(2) -0.001(2)
N2 0.045(3) 0.033(2) 0.048(3) 0.000(2) 0.003(2) -0.001(2)
N3 0.030(2) 0.031(2) 0.040(3) 0.001(2) 0.0000(19) 0.0009(19)
C1 0.035(3) 0.039(3) 0.034(3) -0.004(2) 0.004(2) 0.000(2)
C2 0.060(4) 0.047(4) 0.049(4) -0.011(3) -0.009(3) -0.007(3)
C3 0.067(5) 0.039(3) 0.062(5) -0.002(3) -0.003(4) -0.016(3)
C4 0.063(4) 0.037(3) 0.051(4) 0.005(3) 0.001(3) -0.005(3)
C5 0.056(4) 0.040(3) 0.040(4) 0.003(3) -0.006(3) -0.001(3)
C6 0.074(5) 0.059(4) 0.041(4) -0.015(3) 0.011(3) -0.016(4)
C7 0.094(6) 0.066(5) 0.060(5) 0.011(4) 0.022(4) 0.010(5)
C8 0.123(9) 0.094(7) 0.089(7) 0.031(6) 0.035(6) 0.012(6)
C9 0.142(11) 0.104(8) 0.076(7) 0.033(6) 0.033(7) -0.011(7)
C10 0.100(8) 0.120(9) 0.065(6) 0.004(6) 0.020(5) -0.039(7)
C11 0.080(6) 0.091(6) 0.053(5) -0.008(4) 0.009(4) -0.020(5)
C12 0.042(3) 0.044(3) 0.055(4) 0.005(3) -0.001(3) 0.000(3)
C13 0.046(4) 0.056(4) 0.053(4) 0.002(3) -0.004(3) 0.009(3)
C14 0.059(5) 0.060(4) 0.070(5) 0.001(4) 0.016(4) 0.004(4)
C15 0.047(4) 0.071(5) 0.102(7) -0.001(5) 0.019(4) 0.008(4)
C16 0.044(4) 0.084(6) 0.102(7) 0.011(5) -0.002(4) 0.004(4)
C17 0.050(4) 0.069(5) 0.067(5) 0.012(4) -0.010(4) 0.003(4)
C18 0.041(3) 0.041(3) 0.039(3) -0.009(3) 0.002(3) 0.001(3)
C19 0.045(4) 0.050(4) 0.063(4) -0.003(3) 0.011(3) -0.001(3)
C20 0.056(4) 0.060(4) 0.074(5) 0.004(4) 0.021(4) -0.010(4)
C21 0.073(5) 0.052(4) 0.076(5) 0.014(4) 0.020(4) -0.001(4)
C22 0.055(4) 0.042(4) 0.056(4) 0.006(3) 0.012(3) 0.002(3)
C23 0.063(4) 0.035(3) 0.078(5) -0.008(3) 0.033(4) 0.008(3)
C24 0.085(6) 0.062(5) 0.076(6) -0.023(4) 0.029(5) -0.015(4)
C25 0.120(9) 0.064(6) 0.111(8) -0.033(6) 0.058(7) -0.038(6)
C26 0.121(9) 0.040(5) 0.150(11) -0.004(6) 0.068(8) -0.006(5)
C27 0.106(8) 0.052(5) 0.150(10) 0.023(6) 0.019(7) 0.018(5)
C28 0.081(6) 0.046(4) 0.129(8) 0.019(5) 0.007(6) 0.011(4)
C29 0.034(3) 0.059(4) 0.060(4) 0.011(3) 0.004(3) 0.000(3)
C30 0.055(4) 0.069(5) 0.079(6) 0.019(4) -0.001(4) 0.008(4)
C31 0.060(5) 0.109(8) 0.079(6) 0.039(6) -0.010(5) 0.008(5)
C32 0.065(6) 0.143(10) 0.059(5) 0.012(6) -0.007(4) -0.027(6)
C33 0.056(5) 0.088(6) 0.070(5) -0.011(5) 0.001(4) -0.017(4)
C34 0.038(4) 0.056(4) 0.067(5) 0.003(3) 0.000(3) -0.007(3)
C35 0.028(3) 0.030(3) 0.051(4) 0.001(2) -0.002(2) -0.004(2)
C36 0.050(4) 0.045(3) 0.038(3) -0.007(3) -0.007(3) 0.007(3)
C37 0.062(4) 0.062(4) 0.034(3) 0.004(3) -0.009(3) 0.004(3)
C38 0.048(4) 0.046(4) 0.054(4) 0.014(3) -0.005(3) 0.006(3)
C39 0.042(3) 0.039(3) 0.051(4) 0.007(3) -0.006(3) 0.004(3)
P4 0.0697(12) 0.0471(10) 0.0558(11) 0.0026(8) -0.0125(9) -0.0104(9)
F1 0.076(7) 0.130(10) 0.072(9) 0.022(10) -0.020(6) -0.026(7)
F2 0.058(6) 0.130(10) 0.125(11) 0.014(10) -0.019(7) 0.002(7)
F3 0.125(9) 0.044(5) 0.118(9) -0.003(5) 0.000(7) -0.026(5)
F4 0.182(15) 0.050(5) 0.150(12) -0.006(7) -0.063(11) -0.014(7)
F5 0.124(9) 0.165(13) 0.067(6) -0.018(7) 0.017(6) -0.005(8)
F6 0.121(9) 0.159(12) 0.053(5) 0.011(7) -0.001(5) -0.073(9)
P4A 0.0697(12) 0.0471(10) 0.0558(11) 0.0026(8) -0.0125(9) -0.0104(9)
F1A 0.145(15) 0.107(11) 0.061(11) 0.004(10) -0.045(10) -0.007(12)
F2A 0.078(10) 0.095(10) 0.106(12) -0.027(10) -0.014(8) 0.016(9)
F3A 0.173(15) 0.105(12) 0.222(18) 0.086(12) 0.003(13) -0.047(11)
F4A 0.107(10) 0.105(12) 0.129(13) 0.047(10) 0.035(10) 0.002(9)
F5A 0.081(8) 0.108(10) 0.071(8) -0.023(7) 0.005(6) 0.015(7)
F6A 0.101(10) 0.131(13) 0.134(13) -0.051(10) -0.025(9) 0.058(10)
O1S 0.168(7) 0.117(6) 0.160(7) -0.009(5) -0.030(6) 0.049(5)
C2S 0.117(7) 0.126(8) 0.146(8) 0.015(7) 0.005(7) 0.014(6)
C3S 0.136(8) 0.129(8) 0.172(9) 0.036(7) 0.011(7) 0.000(7)
C4S 0.178(10) 0.154(9) 0.176(9) 0.006(8) -0.009(8) 0.051(8)
C5S 0.206(10) 0.151(9) 0.140(9) 0.017(8) -0.003(8) 0.034(8)
O1T 0.288(11) 0.242(10) 0.242(10) -0.025(8) -0.005(8) 0.013(8)
C2T 0.164(10) 0.188(11) 0.216(11) 0.015(9) 0.029(8) 0.008(8)
C3T 0.192(10) 0.143(9) 0.164(9) 0.005(8) 0.048(8) 0.026(8)
C4T 0.165(9) 0.162(9) 0.163(9) -0.007(8) 0.023(8) 0.016(8)
C5T 0.181(10) 0.154(9) 0.185(10) -0.016(8) -0.004(8) 0.020(8)

loop_
_atom_type_symbol
_atom_type_description
_atom_type_scat_dispersion_real
_atom_type_scat_dispersion_imag
_atom_type_scat_source
C C 0.0181 0.0091 'International Tables Vol C Tables 4.2.6.8 and 6.1.1.4'
H H 0.0000 0.0000 'International Tables Vol C Tables 4.2.6.8 and 6.1.1.4'
N N 0.0311 0.0180 'International Tables Vol C Tables 4.2.6.8 and 6.1.1.4'
O O 0.0492 0.0322 'International Tables Vol C Tables 4.2.6.8 and 6.1.1.4'
F F 0.0727 0.0534 'International Tables Vol C Tables 4.2.6.8 and 6.1.1.4'
P P 0.2955 0.4335 'International Tables Vol C Tables 4.2.6.8 and 6.1.1.4'
Cu Cu -1.9646 0.5888 'International Tables Vol C Tables 4.2.6.8 and 6.1.1.4'

loop_
_geom_angle_atom_site_label_1
_geom_angle_atom_site_label_2
_geom_angle_atom_site_label_3
_geom_angle
_geom_angle_site_symmetry_1
_geom_angle_site_symmetry_3
N3 Cu1 N1 111.15(18) . .
N3 Cu1 P2 121.57(13) . 3_666
N1 Cu1 P2 114.54(14) . 3_666
N3 Cu1 O5 84.68(16) . .
N1 Cu1 O5 104.25(17) . .
P2 Cu1 O5 115.92(13) 3_666 .
N3 Cu1 Cu2 131.12(12) . 3_666
N1 Cu1 Cu2 91.60(13) . 3_666
P2 Cu1 Cu2 81.80(5) 3_666 3_666
O5 Cu1 Cu2 47.16(11) . 3_666
O6 Cu2 N2 96.50(18) . .
O6 Cu2 O5 100.47(15) . 3_666
N2 Cu2 O5 109.38(18) . 3_666
O6 Cu2 P1 117.19(14) . 3_666
N2 Cu2 P1 123.85(14) . 3_666
O5 Cu2 P1 106.92(13) 3_666 3_666
O6 Cu2 Cu1 148.33(12) . 3_666
N2 Cu2 Cu1 90.44(14) . 3_666
O5 Cu2 Cu1 48.42(10) 3_666 3_666
P1 Cu2 Cu1 83.03(5) 3_666 3_666
O1 P1 O2 98.0(2) . .
O1 P1 C1 98.6(2) . .
O2 P1 C1 99.7(2) . .
O1 P1 Cu2 115.66(18) . 3_666
O2 P1 Cu2 119.22(17) . 3_666
C1 P1 Cu2 121.30(19) . 3_666
O4 P2 O3 99.0(2) . .
O4 P2 C18 97.3(2) . .
O3 P2 C18 99.9(3) . .
O4 P2 Cu1 116.27(17) . 3_666
O3 P2 Cu1 120.75(18) . 3_666
C18 P2 Cu1 119.2(2) . 3_666
O6 P3 O5 119.4(2) . .
O6 P3 C35 108.7(3) . .
O5 P3 C35 105.9(2) . .
C6 O1 P1 115.6(4) . .
C12 O2 P1 121.6(4) . .
C29 O3 P2 121.4(4) . .
C23 O4 P2 120.2(4) . .
P3 O5 Cu2 144.3(3) . 3_666
P3 O5 Cu1 111.9(2) . .
Cu2 O5 Cu1 84.42(14) 3_666 .
P3 O6 Cu2 133.4(3) . .
C5 N1 C1 117.8(5) . .
C5 N1 Cu1 117.3(4) . .
C1 N1 Cu1 124.2(4) . .
C22 N2 C18 118.4(5) . .
C22 N2 Cu2 116.5(4) . .
C18 N2 Cu2 124.6(4) . .
C39 N3 C35 117.5(5) . .
C39 N3 Cu1 126.6(4) . .
C35 N3 Cu1 115.7(4) . .
N1 C1 C2 121.2(5) . .
N1 C1 P1 116.8(4) . .
C2 C1 P1 121.9(5) . .
C3 C2 C1 120.2(6) . .
C3 C2 H2 119.9 . .
C1 C2 H2 119.9 . .
C4 C3 C2 118.6(6) . .
C4 C3 H3 120.7 . .
C2 C3 H3 120.7 . .
C3 C4 C5 118.8(6) . .
C3 C4 H4 120.6 . .
C5 C4 H4 120.6 . .
N1 C5 C4 123.5(6) . .
N1 C5 H5 118.3 . .
C4 C5 H5 118.3 . .
C7 C6 C11 121.3(8) . .
C7 C6 O1 120.2(7) . .
C11 C6 O1 118.4(7) . .
C6 C7 C8 119.1(9) . .
C6 C7 H7 120.4 . .
C8 C7 H7 120.4 . .
C9 C8 C7 120.3(10) . .
C9 C8 H8 119.9 . .
C7 C8 H8 119.9 . .
C10 C9 C8 120.6(9) . .
C10 C9 H9 119.7 . .
C8 C9 H9 119.7 . .
C9 C10 C11 120.2(10) . .
C9 C10 H10 119.9 . .
C11 C10 H10 119.9 . .
C6 C11 C10 118.4(9) . .
C6 C11 H11 120.8 . .
C10 C11 H11 120.8 . .
C13 C12 C17 119.9(7) . .
C13 C12 O2 123.2(6) . .
C17 C12 O2 116.9(6) . .
C12 C13 C14 120.1(6) . .
C12 C13 H13 120.0 . .
C14 C13 H13 120.0 . .
C15 C14 C13 120.1(8) . .
C15 C14 H14 120.0 . .
C13 C14 H14 120.0 . .
C14 C15 C16 120.3(8) . .
C14 C15 H15 119.9 . .
C16 C15 H15 119.9 . .
C17 C16 C15 120.2(7) . .
C17 C16 H16 119.9 . .
C15 C16 H16 119.9 . .
C16 C17 C12 119.4(7) . .
C16 C17 H17 120.3 . .
C12 C17 H17 120.3 . .
N2 C18 C19 122.0(6) . .
N2 C18 P2 116.0(4) . .
C19 C18 P2 122.0(5) . .
C20 C19 C18 118.9(6) . .
C20 C19 H19 120.6 . .
C18 C19 H19 120.6 . .
C19 C20 C21 119.0(7) . .
C19 C20 H20 120.5 . .
C21 C20 H20 120.5 . .
C20 C21 C22 119.5(7) . .
C20 C21 H21 120.3 . .
C22 C21 H21 120.3 . .
N2 C22 C21 122.3(6) . .
N2 C22 H22 118.9 . .
C21 C22 H22 118.9 . .
C24 C23 C28 120.4(7) . .
C24 C23 O4 117.6(7) . .
C28 C23 O4 122.0(7) . .
C23 C24 C25 118.9(10) . .
C23 C24 H24 120.6 . .
C25 C24 H24 120.6 . .
C26 C25 C24 121.6(10) . .
C26 C25 H25 119.2 . .
C24 C25 H25 119.2 . .
C25 C26 C27 119.6(9) . .
C25 C26 H26 120.2 . .
C27 C26 H26 120.2 . .
C28 C27 C26 119.6(11) . .
C28 C27 H27 120.2 . .
C26 C27 H27 120.2 . .
C23 C28 C27 119.9(10) . .
C23 C28 H28 120.1 . .
C27 C28 H28 120.1 . .
C34 C29 C30 121.0(7) . .
C34 C29 O3 121.4(6) . .
C30 C29 O3 117.6(7) . .
C31 C30 C29 119.0(8) . .
C31 C30 H30 120.5 . .
C29 C30 H30 120.5 . .
C30 C31 C32 120.6(8) . .
C30 C31 H31 119.7 . .
C32 C31 H31 119.7 . .
C33 C32 C31 120.1(9) . .
C33 C32 H32 119.9 . .
C31 C32 H32 119.9 . .
C32 C33 C34 120.3(9) . .
C32 C33 H33 119.8 . .
C34 C33 H33 119.8 . .
C33 C34 C29 118.9(7) . .
C33 C34 H34 120.5 . .
C29 C34 H34 120.5 . .
N3 C35 C36 122.0(5) . .
N3 C35 P3 115.5(4) . .
C36 C35 P3 122.5(4) . .
C35 C36 C37 119.7(6) . .
C35 C36 H36 120.1 . .
C37 C36 H36 120.1 . .
C38 C37 C36 118.3(6) . .
C38 C37 H37 120.9 . .
C36 C37 H37 120.9 . .
C39 C38 C37 119.7(6) . .
C39 C38 H38 120.1 . .
C37 C38 H38 120.1 . .
N3 C39 C38 122.8(6) . .
N3 C39 H39 118.6 . .
C38 C39 H39 118.6 . .
F6 P4 F4 89.5(8) . .
F6 P4 F2 93.8(8) . .
F4 P4 F2 97.5(11) . .
F6 P4 F3 89.1(7) . .
F4 P4 F3 175.3(8) . .
F2 P4 F3 87.1(10) . .
F6 P4 F5 173.3(8) . .
F4 P4 F5 92.2(9) . .
F2 P4 F5 92.4(8) . .
F3 P4 F5 88.6(7) . .
F6 P4 F1 87.0(8) . .
F4 P4 F1 84.4(12) . .
F2 P4 F1 177.9(13) . .
F3 P4 F1 91.0(11) . .
F5 P4 F1 86.8(7) . .
F3A P4A F1A 89.4(14) . .
F3A P4A F6A 96.5(13) . .
F1A P4A F6A 90.3(12) . .
F3A P4A F4A 174.7(12) . .
F1A P4A F4A 93.1(14) . .
F6A P4A F4A 88.1(11) . .
F3A P4A F2A 94.6(13) . .
F1A P4A F2A 176.0(14) . .
F6A P4A F2A 88.8(9) . .
F4A P4A F2A 82.9(13) . .
F3A P4A F5A 89.9(12) . .
F1A P4A F5A 94.2(12) . .
F6A P4A F5A 172.2(10) . .
F4A P4A F5A 85.3(8) . .
F2A P4A F5A 86.2(9) . .
C2S O1S C5S 107.3(10) . .
O1S C2S C3S 106.6(10) . .
O1S C2S H1S 110.4 . .
C3S C2S H1S 110.4 . .
O1S C2S H2S 110.4 . .
C3S C2S H2S 110.4 . .
H1S C2S H2S 108.6 . .
C4S C3S C2S 104.1(11) . .
C4S C3S H3S 110.9 . .
C2S C3S H3S 110.9 . .
C4S C3S H4S 110.9 . .
C2S C3S H4S 110.9 . .
H3S C3S H4S 108.9 . .
C5S C4S C3S 106.3(12) . .
C5S C4S H5S 110.5 . .
C3S C4S H5S 110.5 . .
C5S C4S H6S 110.5 . .
C3S C4S H6S 110.5 . .
H5S C4S H6S 108.7 . .
O1S C5S C4S 102.9(10) . .
O1S C5S H7S 111.2 . .
C4S C5S H7S 111.2 . .
O1S C5S H8S 111.2 . .
C4S C5S H8S 111.2 . .
H7S C5S H8S 109.1 . .
C2T O1T C5T 113.9(15) . .
O1T C2T C3T 101.7(14) . .
O1T C2T H1T 111.4 . .
C3T C2T H1T 111.4 . .
O1T C2T H2T 111.4 . .
C3T C2T H2T 111.4 . .
H1T C2T H2T 109.3 . .
C2T C3T C4T 112.9(13) . .
C2T C3T H3T 109.0 . .
C4T C3T H3T 109.0 . .
C2T C3T H4T 109.0 . .
C4T C3T H4T 109.0 . .
H3T C3T H4T 107.8 . .
C5T C4T C3T 100.9(12) . .
C5T C4T H5T 111.6 . .
C3T C4T H5T 111.6 . .
C5T C4T H6T 111.6 . .
C3T C4T H6T 111.6 . .
H5T C4T H6T 109.4 . .
O1T C5T C4T 109.7(13) . .
O1T C5T H7T 109.7 . .
C4T C5T H7T 109.7 . .
O1T C5T H8T 109.7 . .
C4T C5T H8T 109.7 . .
H7T C5T H8T 108.2 . .

loop_
_geom_bond_atom_site_label_1
_geom_bond_atom_site_label_2
_geom_bond_distance
_geom_bond_site_symmetry_2
Cu1 N3 2.059(5) .
Cu1 N1 2.072(5) .
Cu1 P2 2.1475(18) 3_666
Cu1 O5 2.159(4) .
Cu1 Cu2 2.8730(11) 3_666
Cu2 O6 2.050(4) .
Cu2 N2 2.061(5) .
Cu2 O5 2.117(4) 3_666
Cu2 P1 2.1277(17) 3_666
Cu2 Cu1 2.8730(11) 3_666
P1 O1 1.614(4) .
P1 O2 1.631(4) .
P1 C1 1.823(6) .
P1 Cu2 2.1277(17) 3_666
P2 O4 1.616(4) .
P2 O3 1.620(4) .
P2 C18 1.822(6) .
P2 Cu1 2.1475(18) 3_666
P3 O6 1.473(4) .
P3 O5 1.490(4) .
P3 C35 1.815(6) .
O1 C6 1.423(8) .
O2 C12 1.415(8) .
O3 C29 1.397(8) .
O4 C23 1.420(8) .
O5 Cu2 2.117(4) 3_666
N1 C5 1.337(7) .
N1 C1 1.342(7) .
N2 C22 1.325(8) .
N2 C18 1.345(7) .
N3 C39 1.337(7) .
N3 C35 1.365(7) .
C1 C2 1.386(8) .
C2 C3 1.374(9) .
C2 H2 0.9500 .
C3 C4 1.362(9) .
C3 H3 0.9500 .
C4 C5 1.379(8) .
C4 H4 0.9500 .
C5 H5 0.9500 .
C6 C7 1.369(11) .
C6 C11 1.373(11) .
C7 C8 1.379(11) .
C7 H7 0.9500 .
C8 C9 1.366(14) .
C8 H8 0.9500 .
C9 C10 1.354(14) .
C9 H9 0.9500 .
C10 C11 1.400(12) .
C10 H10 0.9500 .
C11 H11 0.9500 .
C12 C13 1.374(9) .
C12 C17 1.381(9) .
C13 C14 1.380(9) .
C13 H13 0.9500 .
C14 C15 1.350(10) .
C14 H14 0.9500 .
C15 C16 1.385(12) .
C15 H15 0.9500 .
C16 C17 1.370(11) .
C16 H16 0.9500 .
C17 H17 0.9500 .
C18 C19 1.389(8) .
C19 C20 1.366(10) .
C19 H19 0.9500 .
C20 C21 1.369(10) .
C20 H20 0.9500 .
C21 C22 1.380(9) .
C21 H21 0.9500 .
C22 H22 0.9500 .
C23 C24 1.366(11) .
C23 C28 1.375(12) .
C24 C25 1.379(12) .
C24 H24 0.9500 .
C25 C26 1.350(15) .
C25 H25 0.9500 .
C26 C27 1.379(15) .
C26 H26 0.9500 .
C27 C28 1.378(12) .
C27 H27 0.9500 .
C28 H28 0.9500 .
C29 C34 1.373(9) .
C29 C30 1.384(9) .
C30 C31 1.354(12) .
C30 H30 0.9500 .
C31 C32 1.372(14) .
C31 H31 0.9500 .
C32 C33 1.366(13) .
C32 H32 0.9500 .
C33 C34 1.371(10) .
C33 H33 0.9500 .
C34 H34 0.9500 .
C35 C36 1.372(8) .
C36 C37 1.381(9) .
C36 H36 0.9500 .
C37 C38 1.374(9) .
C37 H37 0.9500 .
C38 C39 1.373(9) .
C38 H38 0.9500 .
C39 H39 0.9500 .
P4 F6 1.550(8) .
P4 F4 1.550(8) .
P4 F2 1.556(8) .
P4 F3 1.557(7) .
P4 F5 1.558(8) .
P4 F1 1.576(8) .
P4A F3A 1.535(9) .
P4A F1A 1.555(9) .
P4A F6A 1.557(9) .
P4A F4A 1.557(9) .
P4A F2A 1.568(9) .
P4A F5A 1.578(8) .
O1S C2S 1.424(8) .
O1S C5S 1.429(9) .
C2S C3S 1.496(9) .
C2S H1S 0.9900 .
C2S H2S 0.9900 .
C3S C4S 1.494(9) .
C3S H3S 0.9900 .
C3S H4S 0.9900 .
C4S C5S 1.489(9) .
C4S H5S 0.9900 .
C4S H6S 0.9900 .
C5S H7S 0.9900 .
C5S H8S 0.9900 .
O1T C2T 1.414(9) .
O1T C5T 1.415(9) .
C2T C3T 1.488(9) .
C2T H1T 0.9900 .
C2T H2T 0.9900 .
C3T C4T 1.500(9) .
C3T H3T 0.9900 .
C3T H4T 0.9900 .
C4T C5T 1.481(9) .
C4T H5T 0.9900 .
C4T H6T 0.9900 .
C5T H7T 0.9900 .
C5T H8T 0.9900 .

loop_
_geom_torsion_atom_site_label_1
_geom_torsion_atom_site_label_2
_geom_torsion_atom_site_label_3
_geom_torsion_atom_site_label_4
_geom_torsion
_geom_torsion_site_symmetry_1
_geom_torsion_site_symmetry_4
O2 P1 O1 C6 -93.1(5) . .
C1 P1 O1 C6 165.7(5) . .
Cu2 P1 O1 C6 34.8(5) 3_666 .
O1 P1 O2 C12 173.9(4) . .
C1 P1 O2 C12 -85.9(5) . .
Cu2 P1 O2 C12 48.5(5) 3_666 .
O4 P2 O3 C29 -151.0(5) . .
C18 P2 O3 C29 109.9(5) . .
Cu1 P2 O3 C29 -23.0(5) 3_666 .
O3 P2 O4 C23 87.7(5) . .
C18 P2 O4 C23 -171.0(5) . .
Cu1 P2 O4 C23 -43.2(5) 3_666 .
O6 P3 O5 Cu2 -99.4(5) . 3_666
C35 P3 O5 Cu2 137.6(4) . 3_666
O6 P3 O5 Cu1 148.3(2) . .
C35 P3 O5 Cu1 25.3(3) . .
O5 P3 O6 Cu2 77.3(4) . .
C35 P3 O6 Cu2 -161.1(3) . .
C5 N1 C1 C2 2.0(8) . .
Cu1 N1 C1 C2 -167.8(5) . .
C5 N1 C1 P1 -174.9(4) . .
Cu1 N1 C1 P1 15.4(6) . .
O1 P1 C1 N1 -127.2(4) . .
O2 P1 C1 N1 133.1(4) . .
Cu2 P1 C1 N1 0.0(5) 3_666 .
O1 P1 C1 C2 55.9(5) . .
O2 P1 C1 C2 -43.7(6) . .
Cu2 P1 C1 C2 -176.8(4) 3_666 .
N1 C1 C2 C3 -1.3(10) . .
P1 C1 C2 C3 175.4(5) . .
C1 C2 C3 C4 -0.3(11) . .
C2 C3 C4 C5 1.2(11) . .
C1 N1 C5 C4 -1.2(9) . .
Cu1 N1 C5 C4 169.3(5) . .
C3 C4 C5 N1 -0.4(11) . .
P1 O1 C6 C7 70.4(8) . .
P1 O1 C6 C11 -111.7(6) . .
C11 C6 C7 C8 0.2(13) . .
O1 C6 C7 C8 178.0(8) . .
C6 C7 C8 C9 -0.3(15) . .
C7 C8 C9 C10 1.1(18) . .
C8 C9 C10 C11 -1.8(17) . .
C7 C6 C11 C10 -0.8(12) . .
O1 C6 C11 C10 -178.7(7) . .
C9 C10 C11 C6 1.6(14) . .
P1 O2 C12 C13 26.1(8) . .
P1 O2 C12 C17 -156.4(5) . .
C17 C12 C13 C14 1.2(10) . .
O2 C12 C13 C14 178.6(6) . .
C12 C13 C14 C15 -1.8(11) . .
C13 C14 C15 C16 0.5(12) . .
C14 C15 C16 C17 1.3(13) . .
C15 C16 C17 C12 -1.8(12) . .
C13 C12 C17 C16 0.6(11) . .
O2 C12 C17 C16 -176.9(7) . .
C22 N2 C18 C19 -0.8(9) . .
Cu2 N2 C18 C19 171.0(5) . .
C22 N2 C18 P2 177.2(5) . .
Cu2 N2 C18 P2 -11.0(6) . .
O4 P2 C18 N2 109.9(5) . .
O3 P2 C18 N2 -149.6(4) . .
Cu1 P2 C18 N2 -15.7(5) 3_666 .
O4 P2 C18 C19 -72.1(5) . .
O3 P2 C18 C19 28.4(6) . .
Cu1 P2 C18 C19 162.3(4) 3_666 .
N2 C18 C19 C20 0.5(10) . .
P2 C18 C19 C20 -177.4(5) . .
C18 C19 C20 C21 0.5(11) . .
C19 C20 C21 C22 -1.1(12) . .
C18 N2 C22 C21 0.2(10) . .
Cu2 N2 C22 C21 -172.3(6) . .
C20 C21 C22 N2 0.7(12) . .
P2 O4 C23 C24 135.8(6) . .
P2 O4 C23 C28 -43.1(9) . .
C28 C23 C24 C25 -1.9(11) . .
O4 C23 C24 C25 179.1(7) . .
C23 C24 C25 C26 -0.4(14) . .
C24 C25 C26 C27 2.6(15) . .
C25 C26 C27 C28 -2.5(16) . .
C24 C23 C28 C27 2.0(13) . .
O4 C23 C28 C27 -179.1(8) . .
C26 C27 C28 C23 0.3(15) . .
P2 O3 C29 C34 -54.0(8) . .
P2 O3 C29 C30 128.2(6) . .
C34 C29 C30 C31 0.8(11) . .
O3 C29 C30 C31 178.5(7) . .
C29 C30 C31 C32 0.6(13) . .
C30 C31 C32 C33 -1.2(14) . .
C31 C32 C33 C34 0.4(13) . .
C32 C33 C34 C29 0.9(11) . .
C30 C29 C34 C33 -1.5(10) . .
O3 C29 C34 C33 -179.2(6) . .
C39 N3 C35 C36 0.7(8) . .
Cu1 N3 C35 C36 174.9(4) . .
C39 N3 C35 P3 -176.9(4) . .
Cu1 N3 C35 P3 -2.6(5) . .
O6 P3 C35 N3 -145.4(4) . .
O5 P3 C35 N3 -15.9(5) . .
O6 P3 C35 C36 37.1(6) . .
O5 P3 C35 C36 166.6(5) . .
N3 C35 C36 C37 -0.6(9) . .
P3 C35 C36 C37 176.7(5) . .
C35 C36 C37 C38 0.2(10) . .
C36 C37 C38 C39 0.2(10) . .
C35 N3 C39 C38 -0.2(9) . .
Cu1 N3 C39 C38 -173.8(5) . .
C37 C38 C39 N3 -0.2(10) . .
C5S O1S C2S C3S 29.4(15) . .
O1S C2S C3S C4S -9.7(16) . .
C2S C3S C4S C5S -12.3(18) . .
C2S O1S C5S C4S -36.5(16) . .
C3S C4S C5S O1S 29.6(18) . .
C5T O1T C2T C3T 6(2) . .
O1T C2T C3T C4T -10(2) . .
C2T C3T C4T C5T 10(2) . .
C2T O1T C5T C4T 0(2) . .
C3T C4T C5T O1T -5(2) . .
